data_4100621
loop_
_publ_author_name
'Price, C.P.'
'Grzesiak, A.L.'
'Matzger, A.J.'

_journal_name_full 'Journal of the American Chemical Society'
_journal_paper_doi 10.1021/ja042561m
_journal_year 2005
_chemical_formula_sum 'C10 H11 N3 O3 S'
_chemical_formula_weight 253.28
_space_group_IT_number 14
_symmetry_cell_setting monoclinic
_symmetry_space_group_name_Hall '-P 2yn'
_symmetry_space_group_name_H-M 'P 1 21/n 1'
_cell_angle_alpha 90.00
_cell_angle_beta 97.080(2)
_cell_angle_gamma 90.00
_cell_formula_units_Z 4
_cell_length_a 5.4895(9)
_cell_length_b 16.761(3)
_cell_length_c 12.422(2)
_cell_measurement_temperature 153(2)
_cell_volume 1134.2(3)
_diffrn_ambient_temperature 153(2)
_exptl_crystal_density_diffrn 1.483
_cod_original_sg_symbol_H-M 'P 21/n'
_cod_database_code 4100621

loop_
_symmetry_equiv_pos_as_xyz
'x, y, z'
'-x+1/2, y+1/2, -z+1/2'
'-x, -y, -z'
'x-1/2, -y-1/2, z-1/2'

loop_
_atom_site_label
_atom_site_type_symbol
_atom_site_fract_x
_atom_site_fract_y
_atom_site_fract_z
_atom_site_U_iso_or_equiv
_atom_site_adp_type
_atom_site_occupancy
_atom_site_symmetry_multiplicity
_atom_site_calc_flag
_atom_site_refinement_flags
_atom_site_disorder_assembly
_atom_site_disorder_group
S1 S 0.22646(7) 0.42204(2) 0.88234(3) 0.01825(13) Uani 1 1 d . . .
O1 O 0.4512(2) 0.46498(7) 0.87865(9) 0.0220(3) Uani 1 1 d . . .
O2 O 0.1587(2) 0.39713(7) 0.98527(9) 0.0262(3) Uani 1 1 d . . .
O3 O -0.1762(2) 0.58894(9) 0.59928(12) 0.0427(4) Uani 1 1 d . . .
N1 N 0.2032(3) 0.14933(9) 0.58329(13) 0.0289(3) Uani 1 1 d . . .
N2 N -0.0004(3) 0.48063(8) 0.83458(11) 0.0213(3) Uani 1 1 d . . .
N3 N -0.2252(3) 0.54783(11) 0.69321(14) 0.0390(4) Uani 1 1 d . . .
C1 C 0.2127(3) 0.21112(9) 0.65427(13) 0.0214(3) Uani 1 1 d . . .
C2 C 0.3956(3) 0.26935(10) 0.65554(13) 0.0232(3) Uani 1 1 d . . .
H2 H 0.5175 0.2644 0.6079 0.028 Uiso 1 1 calc R . .
C3 C 0.4016(3) 0.33380(10) 0.72483(13) 0.0222(3) Uani 1 1 d . . .
H3 H 0.5259 0.3732 0.7243 0.027 Uiso 1 1 calc R . .
C4 C 0.2248(3) 0.34085(9) 0.79558(12) 0.0184(3) Uani 1 1 d . . .
C5 C 0.0413(3) 0.28321(10) 0.79587(13) 0.0223(3) Uani 1 1 d . . .
H5 H -0.0791 0.2881 0.8443 0.027 Uiso 1 1 calc R . .
C6 C 0.0347(3) 0.21933(9) 0.72604(14) 0.0238(3) Uani 1 1 d . . .
H6 H -0.0910 0.1804 0.7262 0.029 Uiso 1 1 calc R . .
C7 C -0.0124(3) 0.52138(9) 0.73625(13) 0.0203(3) Uani 1 1 d . . .
C8 C 0.1788(3) 0.54146(10) 0.67496(14) 0.0228(3) Uani 1 1 d . . .
H8 H 0.3479 0.5281 0.6894 0.027 Uiso 1 1 calc R . .
C9 C 0.0665(3) 0.58368(10) 0.59165(14) 0.0248(4) Uani 1 1 d . . .
C10 C 0.1562(3) 0.62618(12) 0.49968(15) 0.0352(4) Uani 1 1 d . . .
H10A H 0.3297 0.6134 0.4975 0.053 Uiso 1 1 calc R . .
H10B H 0.1379 0.6838 0.5091 0.053 Uiso 1 1 calc R . .
H10C H 0.0604 0.6094 0.4316 0.053 Uiso 1 1 calc R . .
H2A H -0.125(4) 0.4751(12) 0.8621(16) 0.028(5) Uiso 1 1 d . . .
H1A H 0.337(4) 0.1378(12) 0.5528(17) 0.032(5) Uiso 1 1 d . . .
H1B H 0.101(4) 0.1127(13) 0.5902(17) 0.034(6) Uiso 1 1 d . . .

loop_
_atom_site_aniso_label
_atom_site_aniso_U_11
_atom_site_aniso_U_22
_atom_site_aniso_U_33
_atom_site_aniso_U_23
_atom_site_aniso_U_13
_atom_site_aniso_U_12
S1 0.0179(2) 0.0198(2) 0.0176(2) -0.00013(13) 0.00437(14) 0.00048(14)
O1 0.0196(6) 0.0232(6) 0.0234(6) -0.0016(4) 0.0034(4) -0.0021(4)
O2 0.0276(6) 0.0325(7) 0.0197(6) 0.0020(5) 0.0081(5) 0.0002(5)
O3 0.0202(7) 0.0660(10) 0.0424(8) 0.0275(7) 0.0059(6) 0.0094(6)
N1 0.0271(8) 0.0236(8) 0.0368(9) -0.0084(6) 0.0068(7) -0.0025(6)
N2 0.0174(7) 0.0228(7) 0.0254(7) 0.0010(5) 0.0098(5) 0.0032(5)
N3 0.0199(8) 0.0585(11) 0.0399(9) 0.0208(8) 0.0088(7) 0.0069(7)
C1 0.0208(8) 0.0182(7) 0.0246(8) 0.0004(6) 0.0008(6) 0.0044(6)
C2 0.0199(8) 0.0247(8) 0.0264(8) -0.0022(6) 0.0088(6) 0.0004(6)
C3 0.0184(7) 0.0227(8) 0.0264(8) 0.0002(6) 0.0062(6) -0.0027(6)
C4 0.0181(7) 0.0173(7) 0.0200(7) 0.0005(6) 0.0033(6) 0.0026(6)
C5 0.0193(8) 0.0224(8) 0.0268(8) 0.0013(6) 0.0090(6) 0.0005(6)
C6 0.0191(8) 0.0187(8) 0.0342(9) 0.0009(7) 0.0057(6) -0.0034(6)
C7 0.0171(7) 0.0197(7) 0.0244(8) -0.0016(6) 0.0044(6) 0.0008(6)
C8 0.0163(7) 0.0265(9) 0.0261(8) 0.0025(6) 0.0047(6) 0.0005(6)
C9 0.0182(8) 0.0287(9) 0.0276(9) 0.0026(7) 0.0031(6) -0.0015(6)
C10 0.0319(10) 0.0436(11) 0.0300(10) 0.0134(8) 0.0034(8) -0.0023(8)

loop_
_geom_bond_atom_site_label_1
_geom_bond_atom_site_label_2
_geom_bond_distance
_geom_bond_site_symmetry_2
_geom_bond_publ_flag
S1 O1 1.4338(12) . ?
S1 O2 1.4370(12) . ?
S1 N2 1.6388(14) . ?
S1 C4 1.7353(15) . ?
O3 C9 1.350(2) . ?
O3 N3 1.409(2) . ?
N1 C1 1.357(2) . ?
N2 C7 1.394(2) . ?
N3 C7 1.301(2) . ?
C1 C2 1.399(2) . ?
C1 C6 1.408(2) . ?
C2 C3 1.379(2) . ?
C3 C4 1.393(2) . ?
C4 C5 1.396(2) . ?
C5 C6 1.376(2) . ?
C7 C8 1.411(2) . ?
C8 C9 1.340(2) . ?
C9 C10 1.481(2) . ?

loop_
_cod_related_entry_id
_cod_related_entry_database
_cod_related_entry_code
1 ChemSpider 5138
